data_7060569
loop_
_publ_author_name
'Melnic, Elena'
'Kravtsov, Victor Ch.'
'Lucenti, Elena'
'Cariati, Elena'
'Forni, Alessandra'
'Siminel, Nikita'
'Fonari, Marina S.'

_publ_section_title
;
 Regulation of \p&#x22EF;\p stacking interactions between triimidazole
 luminophores and comprehensive emission quenching by coordination to
 Cu(ii)
;
_journal_issue 20
_journal_name_full 'New Journal of Chemistry'
_journal_page_first 9040
_journal_page_last 9052
_journal_paper_doi 10.1039/D1NJ00909E
_journal_volume 45
_journal_year 2021
_chemical_formula_sum 'C28 H26 Cu N16 O10'
_chemical_formula_weight 810.19
_space_group_crystal_system monoclinic
_space_group_IT_number 14
_space_group_name_Hall '-P 2yn'
_space_group_name_H-M_alt 'P 1 21/n 1'
_atom_sites_solution_hydrogens mixed
_atom_sites_solution_primary direct
_atom_sites_solution_secondary difmap
_audit_creation_method SHELXL-2014/7
_audit_update_record
;
2021-03-30 deposited with the CCDC.	2021-04-16 downloaded from the CCDC.
;
_cell_angle_alpha 90
_cell_angle_beta 91.386(5)
_cell_angle_gamma 90
_cell_formula_units_Z 2
_cell_length_a 7.6979(3)
_cell_length_b 15.6162(12)
_cell_length_c 13.5766(7)
_cell_measurement_reflns_used 911
_cell_measurement_temperature 293(2)
_cell_measurement_theta_max 20.9980
_cell_measurement_theta_min 3.6970
_cell_volume 1631.59(16)
_computing_cell_refinement
;
CrysAlisPro, Agilent Technologies,
Version 1.171.37.35 (release 13-08-2014 CrysAlis171 .NET)
(compiled Aug 13 2014,18:06:01)
;
_computing_data_collection
;
CrysAlisPro, Agilent Technologies,
Version 1.171.37.35 (release 13-08-2014 CrysAlis171 .NET)
(compiled Aug 13 2014,18:06:01)
;
_computing_data_reduction
;
CrysAlisPro, Agilent Technologies,
Version 1.171.37.35 (release 13-08-2014 CrysAlis171 .NET)
(compiled Aug 13 2014,18:06:01)
;
_computing_structure_refinement 'SHELXL-2014/7 (Sheldrick, 2014)'
_computing_structure_solution 'SHELXS-2014 (Sheldrick, 2014)'
_diffrn_ambient_temperature 293(2)
_diffrn_detector_area_resol_mean 15.9914
_diffrn_measured_fraction_theta_full 0.999
_diffrn_measured_fraction_theta_max 0.999
_diffrn_measurement_device_type 'Xcalibur, Eos'
_diffrn_radiation_type MoK\a
_diffrn_radiation_wavelength 0.71073
_diffrn_reflns_av_R_equivalents 0.0651
_diffrn_reflns_av_unetI/netI 0.1440
_diffrn_reflns_Laue_measured_fraction_full 0.999
_diffrn_reflns_Laue_measured_fraction_max 0.999
_diffrn_reflns_limit_h_max 6
_diffrn_reflns_limit_h_min -9
_diffrn_reflns_limit_k_max 17
_diffrn_reflns_limit_k_min -18
_diffrn_reflns_limit_l_max 15
_diffrn_reflns_limit_l_min -16
_diffrn_reflns_number 5668
_diffrn_reflns_point_group_measured_fraction_full 0.999
_diffrn_reflns_point_group_measured_fraction_max 0.999
_diffrn_reflns_theta_full 24.999
_diffrn_reflns_theta_max 24.999
_diffrn_reflns_theta_min 2.951
_exptl_absorpt_coefficient_mu 0.755
_exptl_absorpt_correction_T_max 1.00000
_exptl_absorpt_correction_T_min 0.96597
_exptl_absorpt_correction_type multi-scan
_exptl_absorpt_process_details
;
CrysAlisPro, Agilent Technologies,
Version 1.171.37.35 (release 13-08-2014 CrysAlis171 .NET)
(compiled Aug 13 2014,18:06:01)
Empirical absorption correction using spherical harmonics,
 implemented in SCALE3 ABSPACK scaling algorithm.
;
_exptl_crystal_colour light-blue
_exptl_crystal_density_diffrn 1.649
_exptl_crystal_description prism
_exptl_crystal_F_000 830
_exptl_crystal_size_max 0.100
_exptl_crystal_size_mid 0.080
_exptl_crystal_size_min 0.030
_refine_diff_density_max 0.362
_refine_diff_density_min -0.361
_refine_diff_density_rms 0.079
_refine_ls_extinction_method none
_refine_ls_goodness_of_fit_ref 0.894
_refine_ls_hydrogen_treatment constr
_refine_ls_matrix_type full
_refine_ls_number_parameters 259
_refine_ls_number_reflns 2874
_refine_ls_number_restraints 7
_refine_ls_restrained_S_all 0.896
_refine_ls_R_factor_all 0.1253
_refine_ls_R_factor_gt 0.0588
_refine_ls_shift/su_max 0.000
_refine_ls_shift/su_mean 0.000
_refine_ls_structure_factor_coef Fsqd
_refine_ls_weighting_details 'w=1/[\s^2^(Fo^2^)] where P=(Fo^2^+2Fc^2^)/3'
_refine_ls_weighting_scheme calc
_refine_ls_wR_factor_gt 0.0668
_refine_ls_wR_factor_ref 0.0839
_reflns_Friedel_coverage 0.000
_reflns_number_gt 1615
_reflns_number_total 2874
_reflns_threshold_expression 'I > 2\s(I)'
_cod_data_source_file d1nj00909e2.cif
_cod_data_source_block str_7
_cod_depositor_comments 'Adding full bibliography for 7060567--7060574.cif.'
_cod_original_cell_volume 1631.60(16)
_cod_original_sg_symbol_H-M 'P 21/n'
_cod_database_code 7060569
_shelx_shelxl_version_number 2014/7
_shelx_space_group_comment
;
The symmetry employed for this shelxl refinement is uniquely defined
by the following loop, which should always be used as a source of
symmetry information in preference to the above space-group names.
They are only intended as comments.
;
_shelx_estimated_absorpt_t_min 0.928
_shelx_estimated_absorpt_t_max 0.978

loop_
_space_group_symop_operation_xyz
'x, y, z'
'-x+1/2, y+1/2, -z+1/2'
'-x, -y, -z'
'x-1/2, -y-1/2, z-1/2'

loop_
_atom_site_label
_atom_site_type_symbol
_atom_site_fract_x
_atom_site_fract_y
_atom_site_fract_z
_atom_site_U_iso_or_equiv
_atom_site_adp_type
_atom_site_occupancy
_atom_site_site_symmetry_order
_atom_site_calc_flag
_atom_site_refinement_flags_posn
_atom_site_refinement_flags_adp
_atom_site_refinement_flags_occupancy
_atom_site_disorder_assembly
_atom_site_disorder_group
Cu1 Cu 0.5000 0.0000 0.0000 0.0299(2) Uani 1 2 d S . P . .
C1 C 0.1752(5) 0.0340(3) 0.0968(3) 0.0365(14) Uani 1 1 d . . . . .
H1 H 0.1299 0.0123 0.0378 0.044 Uiso 1 1 calc R U . . .
C2 C 0.0615(5) 0.0600(3) 0.1669(3) 0.0329(13) Uani 1 1 d . . . . .
H2 H -0.0575 0.0561 0.1543 0.040 Uiso 1 1 calc R U . . .
C3 C 0.1227(5) 0.0920(3) 0.2564(3) 0.0271(12) Uani 1 1 d . . . . .
C4 C 0.3026(5) 0.0975(3) 0.2689(3) 0.0329(13) Uani 1 1 d . . . . .
H4 H 0.3514 0.1197 0.3267 0.040 Uiso 1 1 calc R U . . .
C5 C 0.4071(5) 0.0697(3) 0.1946(3) 0.0337(13) Uani 1 1 d . . . . .
H5 H 0.5268 0.0729 0.2048 0.040 Uiso 1 1 calc R U . . .
C6 C -0.0047(5) 0.1237(3) 0.3255(3) 0.0243(11) Uani 1 1 d . . . . .
C7 C -0.1559(5) 0.1652(3) 0.3026(3) 0.0331(13) Uani 1 1 d . . . . .
H7 H -0.1935 0.1775 0.2385 0.040 Uiso 1 1 calc R U . . .
C8 C -0.1512(5) 0.1587(3) 0.4573(4) 0.0299(12) Uani 1 1 d . . . . .
C9 C -0.3221(6) 0.1964(4) 0.6069(4) 0.0448(16) Uani 1 1 d . . . . .
H9 H -0.4220 0.2215 0.5800 0.054 Uiso 1 1 calc R U . . .
C10 C -0.2819(6) 0.1846(4) 0.7021(4) 0.0500(16) Uani 1 1 d . . . . .
H10 H -0.3536 0.2006 0.7530 0.060 Uiso 1 1 calc R U . . .
C11 C -0.0678(5) 0.1341(3) 0.6279(4) 0.0298(13) Uani 1 1 d . . . . .
C12 C 0.2243(5) 0.0627(3) 0.6465(4) 0.0358(13) Uani 1 1 d . . . . .
H12 H 0.2417 0.0611 0.7145 0.043 Uiso 1 1 calc R U . . .
C13 C 0.3308(5) 0.0330(3) 0.5778(3) 0.0368(14) Uani 1 1 d . . . . .
H13 H 0.4363 0.0063 0.5921 0.044 Uiso 1 1 calc R U . . .
C14 C 0.1196(5) 0.0863(3) 0.4971(3) 0.0273(12) Uani 1 1 d . . . . .
N1 N 0.3471(4) 0.0383(3) 0.1087(3) 0.0293(10) Uani 1 1 d . . . . .
N2 N -0.2468(4) 0.1871(3) 0.3853(3) 0.0346(11) Uani 1 1 d . . . . .
N3 N -0.1192(5) 0.1454(3) 0.7167(3) 0.0411(12) Uani 1 1 d . . . . .
N4 N 0.2661(4) 0.0465(3) 0.4832(3) 0.0314(11) Uani 1 1 d . . . . .
N5 N -0.0009(4) 0.1183(2) 0.4288(3) 0.0252(10) Uani 1 1 d . . . . .
N6 N -0.1817(4) 0.1631(3) 0.5569(3) 0.0283(10) Uani 1 1 d . . . . .
N7 N 0.0837(4) 0.0962(3) 0.5953(3) 0.0287(10) Uani 1 1 d . . . . .
N8 N 0.6990(4) 0.1821(3) 0.0182(3) 0.0365(12) Uani 1 1 d . . . . .
O2W O 0.0694(4) 0.1509(2) 0.8987(3) 0.0461(10) Uani 1 1 d DG . . . .
H2W2 H 0.0922 0.2042 0.8993 0.069 Uiso 1 1 d DG U . . .
H1W2 H 0.0062 0.1392 0.8483 0.069 Uiso 1 1 d DG U . . .
O1 O 0.6968(4) 0.1064(2) 0.0480(2) 0.0396(9) Uani 1 1 d . . . . .
O2 O 0.6220(4) 0.2006(3) -0.0613(3) 0.0576(12) Uani 1 1 d . . . . .
O3 O 0.7774(4) 0.2376(3) 0.0661(3) 0.0659(13) Uani 1 1 d . . . . .
O1W O 0.3826(3) 0.0779(2) -0.1007(3) 0.0391(9) Uani 1 1 d D . . . .
H1W1 H 0.2784 0.0988 -0.1017 0.059 Uiso 1 1 d DG U . . .
H2W1 H 0.4561 0.1201 -0.0914 0.059 Uiso 1 1 d DG U . . .

loop_
_atom_site_aniso_label
_atom_site_aniso_U_11
_atom_site_aniso_U_22
_atom_site_aniso_U_33
_atom_site_aniso_U_23
_atom_site_aniso_U_13
_atom_site_aniso_U_12
Cu1 0.0254(4) 0.0402(6) 0.0240(5) -0.0019(5) 0.0006(3) 0.0039(4)
C1 0.036(3) 0.054(4) 0.020(3) -0.008(3) -0.005(2) 0.001(3)
C2 0.023(2) 0.048(4) 0.028(3) 0.005(3) -0.001(2) 0.003(2)
C3 0.029(2) 0.026(3) 0.026(3) 0.003(3) 0.001(2) 0.001(2)
C4 0.035(3) 0.043(4) 0.021(3) -0.007(3) 0.001(2) 0.004(3)
C5 0.026(2) 0.048(4) 0.027(3) 0.003(3) -0.005(2) -0.005(2)
C6 0.028(2) 0.021(3) 0.023(3) 0.002(2) -0.002(2) 0.000(2)
C7 0.037(3) 0.042(4) 0.021(3) 0.003(3) -0.005(2) 0.005(3)
C8 0.031(3) 0.027(3) 0.033(3) -0.003(3) 0.006(2) 0.004(2)
C9 0.032(3) 0.066(5) 0.037(3) -0.001(3) 0.020(2) 0.017(3)
C10 0.053(3) 0.056(5) 0.041(4) -0.005(3) 0.017(3) 0.016(3)
C11 0.025(2) 0.025(3) 0.040(3) -0.003(3) 0.007(2) 0.000(2)
C12 0.034(3) 0.043(4) 0.030(3) 0.003(3) -0.004(2) -0.002(3)
C13 0.022(2) 0.050(4) 0.038(3) 0.002(3) -0.002(2) 0.010(2)
C14 0.026(2) 0.028(3) 0.028(3) 0.001(3) -0.002(2) -0.004(2)
N1 0.0201(18) 0.044(3) 0.024(2) -0.001(2) 0.0007(17) 0.0005(19)
N2 0.030(2) 0.044(3) 0.030(2) 0.003(2) -0.0008(19) 0.013(2)
N3 0.043(2) 0.053(3) 0.029(3) -0.009(2) 0.010(2) 0.012(2)
N4 0.027(2) 0.035(3) 0.033(3) 0.004(2) 0.0017(18) 0.007(2)
N5 0.0264(19) 0.027(3) 0.022(2) 0.001(2) 0.0014(17) 0.0054(18)
N6 0.028(2) 0.033(3) 0.024(2) 0.001(2) -0.0006(18) 0.0059(19)
N7 0.027(2) 0.035(3) 0.024(2) -0.001(2) -0.0011(18) 0.007(2)
N8 0.027(2) 0.042(4) 0.040(3) 0.000(3) -0.001(2) 0.000(2)
O2W 0.041(2) 0.044(3) 0.052(3) 0.001(2) -0.0086(17) -0.0016(19)
O1 0.0407(18) 0.034(2) 0.044(2) 0.008(2) -0.0041(16) -0.0024(18)
O2 0.063(2) 0.055(3) 0.054(3) 0.021(2) -0.020(2) -0.005(2)
O3 0.074(2) 0.044(3) 0.078(3) -0.019(3) -0.021(2) -0.009(2)
O1W 0.0376(17) 0.043(3) 0.037(2) 0.000(2) -0.0030(18) 0.0046(17)

loop_
_atom_type_symbol
_atom_type_description
_atom_type_scat_dispersion_real
_atom_type_scat_dispersion_imag
_atom_type_scat_source
C C 0.0033 0.0016 'International Tables Vol C Tables 4.2.6.8 and 6.1.1.4'
H H 0.0000 0.0000 'International Tables Vol C Tables 4.2.6.8 and 6.1.1.4'
N N 0.0061 0.0033 'International Tables Vol C Tables 4.2.6.8 and 6.1.1.4'
O O 0.0106 0.0060 'International Tables Vol C Tables 4.2.6.8 and 6.1.1.4'
Cu Cu 0.3201 1.2651 'International Tables Vol C Tables 4.2.6.8 and 6.1.1.4'

loop_
_geom_angle_atom_site_label_1
_geom_angle_atom_site_label_2
_geom_angle_atom_site_label_3
_geom_angle
_geom_angle_site_symmetry_1
_geom_angle_site_symmetry_3
_geom_angle_publ_flag
N1 Cu1 N1 180.00(13) 3_655 . ?
N1 Cu1 O1W 93.31(14) 3_655 3_655 ?
N1 Cu1 O1W 86.69(14) . 3_655 ?
N1 Cu1 O1W 86.69(14) 3_655 . ?
N1 Cu1 O1W 93.31(14) . . ?
O1W Cu1 O1W 180.0 3_655 . ?
N1 Cu1 O1 88.33(13) 3_655 3_655 ?
N1 Cu1 O1 91.67(13) . 3_655 ?
O1W Cu1 O1 92.14(12) 3_655 3_655 ?
O1W Cu1 O1 87.86(12) . 3_655 ?
N1 Cu1 O1 91.67(13) 3_655 . ?
N1 Cu1 O1 88.33(13) . . ?
O1W Cu1 O1 87.86(12) 3_655 . ?
O1W Cu1 O1 92.14(12) . . ?
O1 Cu1 O1 180.0(2) 3_655 . ?
N1 C1 C2 123.4(4) . . ?
C1 C2 C3 120.5(4) . . ?
C2 C3 C4 116.3(4) . . ?
C2 C3 C6 117.8(4) . . ?
C4 C3 C6 125.6(4) . . ?
C5 C4 C3 119.3(4) . . ?
N1 C5 C4 124.0(4) . . ?
C7 C6 N5 104.7(4) . . ?
C7 C6 C3 126.7(4) . . ?
N5 C6 C3 128.6(4) . . ?
C6 C7 N2 112.3(4) . . ?
N2 C8 N6 128.2(4) . . ?
N2 C8 N5 114.3(4) . . ?
N6 C8 N5 117.4(4) . . ?
C10 C9 N6 104.8(4) . . ?
C9 C10 N3 112.5(4) . . ?
N3 C11 N6 114.1(4) . . ?
N3 C11 N7 129.5(5) . . ?
N6 C11 N7 116.5(4) . . ?
C13 C12 N7 105.5(4) . . ?
C12 C13 N4 112.4(4) . . ?
N4 C14 N7 112.8(4) . . ?
N4 C14 N5 129.9(4) . . ?
N7 C14 N5 117.3(4) . . ?
C1 N1 C5 116.5(4) . . ?
C1 N1 Cu1 119.7(3) . . ?
C5 N1 Cu1 123.8(3) . . ?
C8 N2 C7 103.9(3) . . ?
C11 N3 C10 102.7(4) . . ?
C14 N4 C13 103.4(4) . . ?
C8 N5 C14 121.9(4) . . ?
C8 N5 C6 104.8(4) . . ?
C14 N5 C6 133.3(4) . . ?
C11 N6 C8 123.6(4) . . ?
C11 N6 C9 105.9(4) . . ?
C8 N6 C9 130.5(4) . . ?
C12 N7 C14 105.8(3) . . ?
C12 N7 C11 131.0(4) . . ?
C14 N7 C11 123.2(4) . . ?
O3 N8 O1 120.3(4) . . ?
O3 N8 O2 120.6(5) . . ?
O1 N8 O2 119.1(5) . . ?
N8 O1 Cu1 126.7(3) . . ?

loop_
_geom_bond_atom_site_label_1
_geom_bond_atom_site_label_2
_geom_bond_distance
_geom_bond_site_symmetry_2
_geom_bond_publ_flag
Cu1 N1 2.001(3) 3_655 ?
Cu1 N1 2.001(3) . ?
Cu1 O1W 2.026(3) 3_655 ?
Cu1 O1W 2.026(3) . ?
Cu1 O1 2.330(3) 3_655 ?
Cu1 O1 2.330(3) . ?
C1 N1 1.331(4) . ?
C1 C2 1.370(5) . ?
C2 C3 1.386(6) . ?
C3 C4 1.393(5) . ?
C3 C6 1.460(5) . ?
C4 C5 1.375(5) . ?
C5 N1 1.337(5) . ?
C6 C7 1.362(5) . ?
C6 N5 1.404(5) . ?
C7 N2 1.381(5) . ?
C8 N2 1.288(5) . ?
C8 N6 1.381(5) . ?
C8 N5 1.381(5) . ?
C9 C10 1.334(7) . ?
C9 N6 1.391(5) . ?
C10 N3 1.404(5) . ?
C11 N3 1.290(5) . ?
C11 N6 1.365(5) . ?
C11 N7 1.389(5) . ?
C12 C13 1.339(5) . ?
C12 N7 1.375(5) . ?
C13 N4 1.383(5) . ?
C14 N4 1.304(5) . ?
C14 N7 1.377(5) . ?
C14 N5 1.389(5) . ?
N8 O3 1.232(5) . ?
N8 O1 1.251(5) . ?
N8 O2 1.253(5) . ?

loop_
_geom_hbond_atom_site_label_D
_geom_hbond_atom_site_label_H
_geom_hbond_atom_site_label_A
_geom_hbond_distance_DH
_geom_hbond_distance_HA
_geom_hbond_distance_DA
_geom_hbond_angle_DHA
_geom_hbond_site_symmetry_A
C1 H1 O1 0.93 2.58 3.120(6) 117.7 3_655
C2 H2 O1 0.93 2.48 3.285(5) 145.2 1_455
C4 H4 N4 0.93 2.51 3.036(6) 115.8 .
C5 H5 O1 0.93 2.58 3.079(5) 114.2 .
C7 H7 O3 0.93 2.53 3.431(6) 164.0 1_455
C9 H9 O3 0.93 2.40 3.285(6) 158.2 4_466
C10 H10 O2 0.93 2.53 3.324(6) 143.2 1_456
C13 H13 N4 0.93 2.66 3.462(5) 144.5 3_656
O2W H2W2 N2 0.85 2.11 2.906(5) 155.1 4_666
O2W H1W2 N3 0.85 2.01 2.837(5) 163.1 .
O1W H1W1 O2W 0.865(16) 1.803(18) 2.667(4) 175(3) 1_554
O1W H2W1 N8 0.88 2.55 3.317(5) 146.2 .
O1W H2W1 O1 0.88 2.62 3.145(4) 119.0 .
O1W H2W1 O2 0.88 1.83 2.703(5) 173.5 .
